data_2224625
loop_
_publ_author_name
'Cabello, Ricardo'
'Chruszcz, Maksymilian'
'Minor, Wladek'

_publ_section_title
;
 2,4-Dichlorobenzaldehyde
;
_journal_coeditor_code GK2246
_journal_issue 1
_journal_name_full 'Acta Crystallographica Section E'
_journal_page_first o243
_journal_paper_doi 10.1107/S160053680905435X
_journal_volume 66
_journal_year 2010
_chemical_formula_iupac 'C7 H4 Cl2 O'
_chemical_formula_moiety 'C7 H4 Cl2 O'
_chemical_formula_sum 'C7 H4 Cl2 O'
_chemical_formula_weight 175.014
_chemical_name_common 2,4-dichlorobenzaldehyde
_chemical_name_systematic
;
2,4-Dichlorobenzaldehyde
;
_space_group_IT_number 14
_symmetry_cell_setting monoclinic
_symmetry_space_group_name_Hall '-P 2yn'
_symmetry_space_group_name_H-M 'P 1 21/n 1'
_atom_sites_solution_hydrogens difmap
_atom_sites_solution_primary direct
_atom_sites_solution_secondary difmap
_audit_block_code sm
_audit_conform_dict_name cif_core.dic
_audit_conform_dict_version 2.3
_audit_creation_method 'HKL2000-CIF automatic completion and interactive editing'
_cell_angle_alpha 90.000
_cell_angle_beta 113.797(2)
_cell_angle_gamma 90.000
_cell_formula_units_Z 4
_cell_length_a 13.1000(10)
_cell_length_b 3.7720(10)
_cell_length_c 15.3320(10)
_cell_measurement_reflns_used 31891
_cell_measurement_temperature 100.0
_cell_measurement_theta_max 37.8
_cell_measurement_theta_min 1.0
_cell_volume 693.2(2)
_computing_cell_refinement 'HKL-2000 (Otwinowski & Minor, 1997)'
_computing_data_collection 'HKL-2000 (Otwinowski & Minor, 1997)'
_computing_data_reduction 'HKL-2000 (Otwinowski & Minor, 1997)'
_computing_molecular_graphics
;
HKL-3000SM (Minor <i>et al.</i>, 2006),
ORTEPIII (Burnett & Johnson, 1996),
ORTEP-3 (Farrugia, 1997),
Mercury (Macrae <i>et al.</i>, 2006) and
POV-RAY (The POV-RAY Team, 2004)
;
_computing_publication_material HKL-3000SM
_computing_structure_refinement
;
SHELXL97 (Sheldrick, 2008) and
HKL-3000SM (Minor <i>et al.</i>, 2006)
;
_computing_structure_solution
;
SHELXS97 (Sheldrick, 2008) and
HKL-3000SM (Minor <i>et al.</i>, 2006)
;
_diffrn_ambient_temperature 100.0
_diffrn_detector_area_resol_mean 10
_diffrn_measured_fraction_theta_full 0.995
_diffrn_measured_fraction_theta_max 0.995
_diffrn_measurement_device 'four-circle diffractometer'
_diffrn_measurement_device_type 'Rigaku R-AXIS RAPID'
_diffrn_measurement_method '\w scans'
_diffrn_radiation_monochromator graphite
_diffrn_radiation_source 'fine-focus sealed tube'
_diffrn_radiation_type 'Mo K\a'
_diffrn_radiation_wavelength 0.71074
_diffrn_reflns_av_R_equivalents 0.063
_diffrn_reflns_av_sigmaI/netI 0.0350
_diffrn_reflns_limit_h_max 22
_diffrn_reflns_limit_h_min -22
_diffrn_reflns_limit_k_max 6
_diffrn_reflns_limit_k_min -6
_diffrn_reflns_limit_l_max 24
_diffrn_reflns_limit_l_min -26
_diffrn_reflns_number 6924
_diffrn_reflns_reduction_process
;
 data merged using denzo and scalepack by evaluating a new profile for each
 reflection based on spots lying within a pre-specified radius
;
_diffrn_reflns_theta_full 37.86
_diffrn_reflns_theta_max 37.783
_diffrn_reflns_theta_min 1.0180
_diffrn_standards_decay_% 0
_diffrn_standards_number 0
_exptl_absorpt_coefficient_mu 0.849
_exptl_absorpt_correction_T_max 0.92
_exptl_absorpt_correction_T_min 0.90
_exptl_absorpt_correction_type multi-scan
_exptl_absorpt_process_details '(Otwinowski <i>et al.</i>,  2003)'
_exptl_crystal_colour colorless
_exptl_crystal_density_diffrn 1.677
_exptl_crystal_density_method 'not measured'
_exptl_crystal_description block
_exptl_crystal_F_000 352
_exptl_crystal_size_max 0.40
_exptl_crystal_size_mid 0.10
_exptl_crystal_size_min 0.10
_refine_diff_density_max 0.666
_refine_diff_density_min -0.409
_refine_ls_extinction_method none
_refine_ls_goodness_of_fit_ref 1.100
_refine_ls_hydrogen_treatment refall
_refine_ls_matrix_type full
_refine_ls_number_parameters 107
_refine_ls_number_reflns 3737
_refine_ls_number_restraints 0
_refine_ls_restrained_S_all 1.100
_refine_ls_R_factor_all 0.0405
_refine_ls_R_factor_gt 0.0363
_refine_ls_shift/su_max 0.001
_refine_ls_shift/su_mean 0.000
_refine_ls_structure_factor_coef Fsqd
_refine_ls_weighting_details 'calc w=1/[\s^2^(Fo^2^)+(0.0708P)^2^+0.0197P] where P=(Fo^2^+2Fc^2^)/3'
_refine_ls_weighting_scheme calc
_refine_ls_wR_factor_gt 0.1117
_refine_ls_wR_factor_ref 0.1144
_reflns_number_gt 3221
_reflns_number_observed 31891
_reflns_number_total 3737
_reflns_observed_criterion I>-3sigma(I)
_reflns_threshold_expression I>2sigma(I)
_cod_data_source_file gk2246.cif
_cod_data_source_block I
_cod_original_cell_volume 693.2(3)
_cod_original_sg_symbol_H-M 'P 21/n'
_cod_database_code 2224625
_cod_database_fobs_code 2224625

loop_
_symmetry_equiv_pos_as_xyz
'x, y, z'
'-x+1/2, y+1/2, -z+1/2'
'-x, -y, -z'
'x-1/2, -y-1/2, z-1/2'

loop_
_atom_site_type_symbol
_atom_site_label
_atom_site_fract_x
_atom_site_fract_y
_atom_site_fract_z
_atom_site_U_iso_or_equiv
_atom_site_adp_type
_atom_site_calc_flag
_atom_site_refinement_flags
_atom_site_occupancy
_atom_site_disorder_assembly
_atom_site_disorder_group
Cl Cl2 0.138241(15) 0.17792(6) 0.579292(15) 0.02422(7) Uani d . 1 . .
Cl Cl1 0.558151(16) 0.15135(6) 0.840216(14) 0.02526(7) Uani d . 1 . .
C C1 0.49878(6) -0.1166(2) 0.66074(6) 0.01968(13) Uani d . 1 . .
C C3 0.35318(6) 0.1385(2) 0.70157(6) 0.02006(14) Uani d . 1 . .
C C2 0.46410(6) 0.0484(2) 0.72565(5) 0.01980(13) Uani d . 1 . .
C C6 0.41880(6) -0.1866(2) 0.56890(6) 0.02060(14) Uani d . 1 . .
C C5 0.30765(6) -0.0964(2) 0.54240(6) 0.02080(13) Uani d . 1 . .
C C4 0.27652(6) 0.0634(2) 0.60987(5) 0.01992(13) Uani d . 1 . .
O O1 0.64561(5) -0.4059(2) 0.63526(5) 0.02975(14) Uani d . 1 . .
C C7 0.61622(6) -0.2245(2) 0.68671(6) 0.02340(14) Uani d . 1 . .
H H3 0.3319(13) 0.260(4) 0.7450(12) 0.038(3) Uiso d . 1 . .
H H5 0.2576(13) -0.150(4) 0.4813(13) 0.042(4) Uiso d . 1 . .
H H6 0.4423(13) -0.293(5) 0.5239(12) 0.046(4) Uiso d . 1 . .
H H7 0.6686(14) -0.131(4) 0.7449(13) 0.041(4) Uiso d . 1 . .

loop_
_atom_site_aniso_label
_atom_site_aniso_U_11
_atom_site_aniso_U_22
_atom_site_aniso_U_33
_atom_site_aniso_U_12
_atom_site_aniso_U_13
_atom_site_aniso_U_23
Cl2 0.01697(10) 0.02944(12) 0.02558(11) 0.00285(6) 0.00789(8) 0.00236(6)
Cl1 0.02130(11) 0.02926(12) 0.02104(11) -0.00059(6) 0.00422(8) -0.00518(6)
C1 0.0165(3) 0.0207(3) 0.0213(3) -0.0005(2) 0.0071(2) -0.0007(2)
C3 0.0190(3) 0.0209(3) 0.0206(3) 0.0003(2) 0.0083(3) -0.0003(2)
C2 0.0182(3) 0.0203(3) 0.0195(3) -0.0014(2) 0.0062(2) -0.0017(2)
C6 0.0189(3) 0.0226(3) 0.0206(3) -0.0002(2) 0.0082(2) -0.0008(2)
C5 0.0185(3) 0.0229(3) 0.0195(3) -0.0007(2) 0.0061(2) -0.0008(2)
C4 0.0168(3) 0.0209(3) 0.0215(3) 0.0001(2) 0.0071(2) 0.0016(2)
O1 0.0214(3) 0.0378(3) 0.0304(3) 0.0045(2) 0.0108(2) -0.0046(3)
C7 0.0178(3) 0.0266(3) 0.0251(3) -0.0001(3) 0.0080(3) -0.0013(3)

loop_
_atom_type_symbol
_atom_type_scat_dispersion_real
_atom_type_scat_dispersion_imag
_atom_type_scat_source
C 0.0016 0.0033 'Int. Tables Vol C Tables 4.2.6.8 and 6.1.1.4'
H 0 0 'Int. Tables Vol C Tables 4.2.6.8 and 6.1.1.4'
O 0.0060 0.0106 'Int. Tables Vol C Tables 4.2.6.8 and 6.1.1.4'
Cl 0.1585 0.1484 'Int. Tables Vol C Tables 4.2.6.8 and 6.1.1.4'

loop_
_geom_angle_atom_site_label_1
_geom_angle_atom_site_label_2
_geom_angle_atom_site_label_3
_geom_angle_site_symmetry_1
_geom_angle_site_symmetry_2
_geom_angle_site_symmetry_3
_geom_angle
_geom_angle_publ_flag
C2 C1 C6 . ? . 118.32(7) ?
C2 C1 C7 . ? . 122.14(7) ?
C6 C1 C7 . ? . 119.53(7) ?
C4 C3 C2 . ? . 118.11(7) ?
C4 C3 H3 . ? . 121.2(10) ?
C2 C3 H3 . ? . 120.6(10) ?
C3 C2 C1 . ? . 121.73(7) ?
C3 C2 Cl1 . ? . 116.99(6) ?
C1 C2 Cl1 . ? . 121.28(6) ?
C5 C6 C1 . ? . 121.30(7) ?
C5 C6 H6 . ? . 120.0(9) ?
C1 C6 H6 . ? . 118.6(9) ?
C6 C5 C4 . ? . 118.43(7) ?
C6 C5 H5 . ? . 118.4(10) ?
C4 C5 H5 . ? . 123.2(10) ?
C3 C4 C5 . ? . 122.11(7) ?
C3 C4 Cl2 . ? . 118.26(6) ?
C5 C4 Cl2 . ? . 119.62(6) ?
O1 C7 C1 . ? . 123.05(8) ?
O1 C7 H7 . ? . 121.4(10) ?
C1 C7 H7 . ? . 115.5(10) ?

loop_
_geom_bond_atom_site_label_1
_geom_bond_atom_site_label_2
_geom_bond_site_symmetry_1
_geom_bond_site_symmetry_2
_geom_bond_distance
_geom_bond_publ_flag
Cl2 C4 ? . 1.7327(7) ?
Cl1 C2 ? . 1.7343(8) ?
C1 C2 ? . 1.3961(11) ?
C1 C6 ? . 1.3999(11) ?
C1 C7 ? . 1.4820(11) ?
C3 C4 ? . 1.3877(11) ?
C3 C2 ? . 1.3893(11) ?
C3 H3 ? . 0.939(17) ?
C6 C5 ? . 1.3869(11) ?
C6 H6 ? . 0.950(19) ?
C5 C4 ? . 1.3930(11) ?
C5 H5 ? . 0.923(18) ?
O1 C7 ? . 1.2180(11) ?
C7 H7 ? . 0.946(17) ?

loop_
_geom_hbond_atom_site_label_D
_geom_hbond_atom_site_label_H
_geom_hbond_atom_site_label_A
_geom_hbond_site_symmetry_A
_geom_hbond_distance_DH
_geom_hbond_distance_HA
_geom_hbond_distance_DA
_geom_hbond_angle_DHA
C7 H7 O1 2_656 0.946(17) 2.533(17) 3.4289(11) 158.0(14)
C6 H6 O1 3_646 0.950(19) 2.512(17) 3.2774(11) 137.8(12)

loop_
_geom_torsion_atom_site_label_1
_geom_torsion_atom_site_label_2
_geom_torsion_atom_site_label_3
_geom_torsion_atom_site_label_4
_geom_torsion_site_symmetry_1
_geom_torsion_site_symmetry_2
_geom_torsion_site_symmetry_3
_geom_torsion_site_symmetry_4
_geom_torsion
_geom_torsion_publ_flag
C4 C3 C2 C1 . . . . -0.72(12) ?
C4 C3 C2 Cl1 . . . . 179.11(6) ?
C6 C1 C2 C3 . . . . 0.90(12) ?
C7 C1 C2 C3 . . . . -177.92(8) ?
C6 C1 C2 Cl1 . . . . -178.92(6) ?
C7 C1 C2 Cl1 . . . . 2.26(11) ?
C2 C1 C6 C5 . . . . -0.18(12) ?
C7 C1 C6 C5 . . . . 178.67(7) ?
C1 C6 C5 C4 . . . . -0.68(12) ?
C2 C3 C4 C5 . . . . -0.19(12) ?
C2 C3 C4 Cl2 . . . . -179.59(6) ?
C6 C5 C4 C3 . . . . 0.88(12) ?
C6 C5 C4 Cl2 . . . . -179.73(6) ?
C2 C1 C7 O1 . . . . 170.86(9) ?
C6 C1 C7 O1 . . . . -7.94(13) ?

loop_
_cod_related_entry_id
_cod_related_entry_database
_cod_related_entry_code
1 ChemSpider 12830
